data_2238866
loop_
_publ_author_name
'Ch\'erif, Ichraf'
'Abdelhak, Jawher'
'Zid, Mohamed Faouzi'
'Driss, Ahmed'

_publ_section_title
;
 Imidazolium <i>trans</i>-diaquadioxalatochromate(III) dihydrate
;
_journal_coeditor_code HB7157
_journal_issue 12
_journal_name_full 'Acta Crystallographica Section E'
_journal_page_first m667
_journal_page_last m668
_journal_paper_doi 10.1107/S160053681303078X
_journal_volume 69
_journal_year 2013
_chemical_formula_iupac '(C3 H5 N2) [Cr (C2 O4)2 (H2 O)2], 2H2 O'
_chemical_formula_moiety 'C3 H5 N2 +, C4 H4 Cr O10 -, 2(H2 O)'
_chemical_formula_sum 'C7 H13 Cr N2 O12'
_chemical_formula_weight 369.19
_chemical_name_systematic
;
Imidazolium <i>trans</i>-diaquadioxalatochromate(III) dihydrate
;
_space_group_IT_number 15
_symmetry_cell_setting monoclinic
_symmetry_space_group_name_Hall '-C 2yc'
_symmetry_space_group_name_H-M 'C 1 2/c 1'
_atom_sites_solution_hydrogens geom
_atom_sites_solution_primary direct
_atom_sites_solution_secondary difmap
_audit_creation_method SHELXL-97
_cell_angle_alpha 90.00
_cell_angle_beta 93.520(10)
_cell_angle_gamma 90.00
_cell_formula_units_Z 4
_cell_length_a 10.8360(10)
_cell_length_b 7.5409(7)
_cell_length_c 16.349(3)
_cell_measurement_reflns_used 25
_cell_measurement_temperature 298(2)
_cell_measurement_theta_max 15
_cell_measurement_theta_min 10
_cell_volume 1333.4(3)
_computing_cell_refinement 'CAD-4 EXPRESS (Duisenberg, 1992; Mac\'i\<cek & Yordanov, 1992)'
_computing_data_collection 'CAD-4 EXPRESS (Duisenberg, 1992; Mac\'i\<cek & Yordanov, 1992)'
_computing_data_reduction 'XCAD4 (Harms & Wocadlo, 1995)'
_computing_molecular_graphics 'DIAMOND (Brandenburg & Putz, 1999)'
_computing_publication_material 'WinGX (Farrugia, 2012)'
_computing_structure_refinement 'SHELXL97 (Sheldrick, 2008)'
_computing_structure_solution 'SHELXS97 (Sheldrick, 2008)'
_diffrn_ambient_temperature 298(2)
_diffrn_measured_fraction_theta_full 1.000
_diffrn_measured_fraction_theta_max 1.000
_diffrn_measurement_device_type 'Enraf--Nonius CAD-4'
_diffrn_measurement_method \w/2\q
_diffrn_radiation_monochromator graphite
_diffrn_radiation_source 'fine-focus sealed tube'
_diffrn_radiation_type MoK\a
_diffrn_radiation_wavelength 0.71073
_diffrn_reflns_av_R_equivalents 0.0109
_diffrn_reflns_av_sigmaI/netI 0.0114
_diffrn_reflns_limit_h_max 13
_diffrn_reflns_limit_h_min -13
_diffrn_reflns_limit_k_max 9
_diffrn_reflns_limit_k_min -1
_diffrn_reflns_limit_l_max 1
_diffrn_reflns_limit_l_min -20
_diffrn_reflns_number 1848
_diffrn_reflns_theta_full 26.97
_diffrn_reflns_theta_max 26.97
_diffrn_reflns_theta_min 2.50
_diffrn_standards_decay_% 2.2
_diffrn_standards_interval_time 120
_diffrn_standards_number 2
_exptl_absorpt_coefficient_mu 0.929
_exptl_absorpt_correction_T_max 0.757
_exptl_absorpt_correction_T_min 0.647
_exptl_absorpt_correction_type psi-scan
_exptl_absorpt_process_details '(North <i>et al.</i>, 1968)'
_exptl_crystal_colour violet
_exptl_crystal_density_diffrn 1.839
_exptl_crystal_density_method 'not measured'
_exptl_crystal_description prism
_exptl_crystal_F_000 756
_exptl_crystal_size_max 0.6
_exptl_crystal_size_mid 0.4
_exptl_crystal_size_min 0.3
_refine_diff_density_max 0.546
_refine_diff_density_min -0.385
_refine_ls_extinction_method none
_refine_ls_goodness_of_fit_ref 1.116
_refine_ls_hydrogen_treatment mixed
_refine_ls_matrix_type full
_refine_ls_number_parameters 124
_refine_ls_number_reflns 1452
_refine_ls_number_restraints 0
_refine_ls_restrained_S_all 1.116
_refine_ls_R_factor_all 0.0311
_refine_ls_R_factor_gt 0.0294
_refine_ls_shift/su_max 0.000
_refine_ls_shift/su_mean 0.000
_refine_ls_structure_factor_coef Fsqd
_refine_ls_weighting_details 'calc w=1/[\s^2^(Fo^2^)+(0.0456P)^2^+1.7165P] where P=(Fo^2^+2Fc^2^)/3'
_refine_ls_weighting_scheme calc
_refine_ls_wR_factor_gt 0.0845
_refine_ls_wR_factor_ref 0.0857
_reflns_number_gt 1369
_reflns_number_total 1452
_reflns_threshold_expression I>2\s(I)
_cod_data_source_file hb7157.cif
_cod_data_source_block I
_cod_original_sg_symbol_H-M 'C 2/c'
_cod_database_code 2238866

loop_
_symmetry_equiv_pos_as_xyz
'x, y, z'
'-x, y, -z+1/2'
'x+1/2, y+1/2, z'
'-x+1/2, y+1/2, -z+1/2'
'-x, -y, -z'
'x, -y, z-1/2'
'-x+1/2, -y+1/2, -z'
'x+1/2, -y+1/2, z-1/2'

loop_
_atom_site_type_symbol
_atom_site_label
_atom_site_fract_x
_atom_site_fract_y
_atom_site_fract_z
_atom_site_U_iso_or_equiv
_atom_site_adp_type
_atom_site_calc_flag
_atom_site_refinement_flags
_atom_site_occupancy
_atom_site_symmetry_multiplicity
Cr Cr 0.7500 0.2500 0.5000 0.02258(15) Uani d S 1 2
O O2 0.70111(13) 0.12749(18) 0.39687(8) 0.0324(3) Uani d . 1 1
O O3 0.83676(12) 0.02646(17) 0.52566(8) 0.0276(3) Uani d . 1 1
O O4 0.73747(15) -0.12361(19) 0.33002(9) 0.0387(4) Uani d . 1 1
O O6 0.86780(17) 0.5293(2) 0.31972(10) 0.0402(4) Uani d . 1 1
C C1 0.83297(15) -0.0860(2) 0.46642(11) 0.0242(4) Uani d . 1 1
O O1 0.59861(14) 0.1644(2) 0.54913(11) 0.0424(4) Uani d . 1 1
O O5 0.88681(13) -0.22844(18) 0.46604(9) 0.0334(3) Uani d . 1 1
C C2 0.75010(16) -0.0264(2) 0.38993(11) 0.0264(4) Uani d . 1 1
C C3 0.9690(2) 0.1333(3) 0.71415(13) 0.0372(5) Uani d . 1 1
H H7 0.9425 0.2337 0.6851 0.045 Uiso calc R 1 1
N N1 0.95088(19) -0.0291(4) 0.69055(13) 0.0575(6) Uani d . 1 1
C C4 1.0000 -0.1396(5) 0.7500 0.0518(9) Uani d S 1 2
H H1 0.832(3) 0.618(4) 0.3298(18) 0.051(8) Uiso d . 1 1
H H2 0.535(3) 0.199(4) 0.5285(19) 0.055(8) Uiso d . 1 1
H H3 0.606(3) 0.101(4) 0.592(2) 0.056(8) Uiso d . 1 1
H H4 0.837(3) 0.493(5) 0.283(2) 0.072(12) Uiso d . 1 1
H H5 0.910(4) -0.078(5) 0.636(2) 0.085(11) Uiso d . 1 1
H H6 1.0000 -0.257(7) 0.7500 0.087(18) Uiso d S 1 2

loop_
_atom_site_aniso_label
_atom_site_aniso_U_11
_atom_site_aniso_U_22
_atom_site_aniso_U_33
_atom_site_aniso_U_12
_atom_site_aniso_U_13
_atom_site_aniso_U_23
Cr 0.0263(2) 0.0204(2) 0.0200(2) 0.00213(14) -0.00693(15) 0.00055(13)
O2 0.0411(7) 0.0286(7) 0.0257(6) 0.0078(6) -0.0137(5) -0.0039(5)
O3 0.0326(7) 0.0246(6) 0.0242(6) 0.0035(5) -0.0095(5) 0.0005(5)
O4 0.0485(8) 0.0352(8) 0.0306(7) 0.0058(6) -0.0109(6) -0.0097(6)
O6 0.0554(10) 0.0333(8) 0.0311(8) 0.0038(7) -0.0030(7) -0.0006(6)
C1 0.0222(8) 0.0235(8) 0.0262(8) -0.0013(6) -0.0029(6) 0.0014(7)
O1 0.0296(8) 0.0528(10) 0.0441(9) 0.0015(7) -0.0030(7) 0.0219(8)
O5 0.0326(7) 0.0260(7) 0.0408(8) 0.0062(5) -0.0053(6) -0.0010(6)
C2 0.0277(8) 0.0267(9) 0.0242(8) -0.0009(7) -0.0045(7) -0.0010(7)
C3 0.0401(11) 0.0382(11) 0.0335(10) 0.0124(9) 0.0040(8) 0.0118(9)
N1 0.0402(10) 0.0946(19) 0.0362(10) 0.0027(11) -0.0099(8) -0.0193(11)
C4 0.0457(18) 0.0294(16) 0.080(3) 0.000 0.0024(17) 0.000

loop_
_atom_type_symbol
_atom_type_description
_atom_type_scat_dispersion_real
_atom_type_scat_dispersion_imag
_atom_type_scat_source
C C 0.0033 0.0016 'International Tables Vol C Tables 4.2.6.8 and 6.1.1.4'
H H 0.0000 0.0000 'International Tables Vol C Tables 4.2.6.8 and 6.1.1.4'
Cr Cr 0.3209 0.6236 'International Tables Vol C Tables 4.2.6.8 and 6.1.1.4'
N N 0.0061 0.0033 'International Tables Vol C Tables 4.2.6.8 and 6.1.1.4'
O O 0.0106 0.0060 'International Tables Vol C Tables 4.2.6.8 and 6.1.1.4'

loop_
_geom_angle_atom_site_label_1
_geom_angle_atom_site_label_2
_geom_angle_atom_site_label_3
_geom_angle_site_symmetry_1
_geom_angle_site_symmetry_3
_geom_angle
O3 Cr O3 7_656 . 180.0
O3 Cr O2 7_656 . 96.89(5)
O3 Cr O2 . . 83.11(5)
O3 Cr O2 7_656 7_656 83.11(5)
O3 Cr O2 . 7_656 96.89(5)
O2 Cr O2 . 7_656 180.0
O3 Cr O1 7_656 7_656 91.78(7)
O3 Cr O1 . 7_656 88.22(7)
O2 Cr O1 . 7_656 89.52(7)
O2 Cr O1 7_656 7_656 90.48(7)
O3 Cr O1 7_656 . 88.22(7)
O3 Cr O1 . . 91.78(7)
O2 Cr O1 . . 90.48(7)
O2 Cr O1 7_656 . 89.52(7)
O1 Cr O1 7_656 . 180.0
C2 O2 Cr . . 114.16(11)
C1 O3 Cr . . 114.36(11)
H1 O6 H4 . . 107(3)
O5 C1 O3 . . 126.15(16)
O5 C1 C2 . . 120.02(16)
O3 C1 C2 . . 113.83(14)
Cr O1 H2 . . 116(2)
Cr O1 H3 . . 119(2)
H2 O1 H3 . . 125(3)
O4 C2 O2 . . 125.83(17)
O4 C2 C1 . . 119.95(16)
O2 C2 C1 . . 114.21(15)
N1 C3 C3 . 2_756 108.99(13)
N1 C3 H7 . . 125.5
C3 C3 H7 2_756 . 125.5
C3 N1 C4 . . 108.7(2)
C3 N1 H5 . . 130(2)
C4 N1 H5 . . 122(2)
N1 C4 N1 2_756 . 104.7(3)
N1 C4 H6 2_756 . 127.67(16)
N1 C4 H6 . . 127.67(15)

loop_
_geom_bond_atom_site_label_1
_geom_bond_atom_site_label_2
_geom_bond_site_symmetry_2
_geom_bond_distance
_geom_bond_publ_flag
Cr O3 7_656 1.9630(10) n
Cr O3 . 1.9630(10) y
Cr O2 . 1.9670(10) y
Cr O2 7_656 1.9670(10) n
Cr O1 7_656 1.979(2) n
Cr O1 . 1.979(2) y
O2 C2 . 1.284(2) n
O3 C1 . 1.286(2) n
O4 C2 . 1.224(2) n
O6 H1 . 0.80(3) n
O6 H4 . 0.73(4) n
C1 O5 . 1.223(2) n
C1 C2 . 1.560(2) n
O1 H2 . 0.79(4) n
O1 H3 . 0.85(3) n
C3 N1 . 1.295(3) n
C3 C3 2_756 1.315(4) n
C3 H7 . 0.9300 n
N1 C4 . 1.363(3) n
N1 H5 . 1.04(4) n
C4 N1 2_756 1.363(3) n
C4 H6 . 0.89(5) n

loop_
_geom_hbond_atom_site_label_D
_geom_hbond_atom_site_label_H
_geom_hbond_atom_site_label_A
_geom_hbond_site_symmetry_A
_geom_hbond_distance_DH
_geom_hbond_distance_HA
_geom_hbond_distance_DA
_geom_hbond_angle_DHA
_geom_hbond_publ_flag
O6 H1 O4 1_565 0.80(3) 2.20(3) 2.984(2) 168(3) yes
O6 H4 O4 4_655 0.72(3) 2.16(3) 2.878(2) 174(4) yes
O1 H2 O5 3_455 0.79(3) 1.93(3) 2.717(2) 173(3) yes
O1 H3 O6 7_656 0.85(3) 1.75(3) 2.601(2) 176(3) yes
N1 H5 O3 . 1.04(4) 2.07(3) 2.926(2) 137(2) yes
C3 H7 O2 7_656 0.93 2.25 3.088(3) 150 yes
